data_7039775
loop_
_publ_author_name
'Kovalenko, Oleksandr O.'
'Wendt, Ola F.'

_publ_section_title
;
 An electron poor iridium pincer complex for catalytic alkane
 dehydrogenation.
;
_journal_issue 40
_journal_name_full 'Dalton transactions (Cambridge, England : 2003)'
_journal_page_first 15963
_journal_page_last 15969
_journal_paper_doi 10.1039/c6dt01816e
_journal_volume 45
_journal_year 2016
_chemical_formula_moiety 'C38 H57 F6 Ir O2 P2'
_chemical_formula_sum 'C38 H57 F6 Ir O2 P2'
_chemical_formula_weight 913.97
_space_group_crystal_system monoclinic
_space_group_IT_number 4
_space_group_name_Hall 'P 2yb'
_space_group_name_H-M_alt 'P 1 21 1'
_symmetry_space_group_name_Hall 'P 2yb'
_symmetry_space_group_name_H-M 'P 1 21 1'
_atom_sites_solution_hydrogens geom
_audit_creation_method SHELXL-2014/7
_audit_update_record
;
2016-06-25 deposited with the CCDC.
2016-07-04 downloaded from the CCDC.
;
_cell_angle_alpha 90
_cell_angle_beta 92.394(5)
_cell_angle_gamma 90
_cell_formula_units_Z 2
_cell_length_a 8.709(5)
_cell_length_b 22.841(5)
_cell_length_c 10.007(5)
_cell_measurement_reflns_used 4009
_cell_measurement_temperature 293(2)
_cell_measurement_theta_max 28.7395
_cell_measurement_theta_min 2.9372
_cell_volume 1988.9(16)
_computing_cell_refinement
;
CrysAlisPro, Agilent Technologies,
Version 1.171.35.21 (release 20-01-2012 CrysAlis171 .NET)
(compiled Jan 23 2012,18:06:46)
;
_computing_data_collection
;
CrysAlisPro, Agilent Technologies,
Version 1.171.35.21 (release 20-01-2012 CrysAlis171 .NET)
(compiled Jan 23 2012,18:06:46)
;
_computing_data_reduction
;
CrysAlisPro, Agilent Technologies,
Version 1.171.35.21 (release 20-01-2012 CrysAlis171 .NET)
(compiled Jan 23 2012,18:06:46)
;
_computing_molecular_graphics 'Crystal Maker 8.7'
_computing_publication_material 'WinGX -2014.1'
_computing_structure_refinement 'SHELXL-2014/7 (Sheldrick, 2014)'
_computing_structure_solution 'SHELXS-97 (Sheldrick, 1990)'
_diffrn_ambient_temperature 293(2)
_diffrn_detector_area_resol_mean 16.1367
_diffrn_measured_fraction_theta_full 0.999
_diffrn_measured_fraction_theta_max 0.921
_diffrn_measurement_device_type 'Xcalibur, Eos'
_diffrn_measurement_method '\w scans'
_diffrn_radiation_monochromator graphite
_diffrn_radiation_source 'Enhance (Mo) X-ray Source'
_diffrn_radiation_type MoK\a
_diffrn_radiation_wavelength 0.71073
_diffrn_reflns_av_R_equivalents 0.0783
_diffrn_reflns_av_unetI/netI 0.1159
_diffrn_reflns_Laue_measured_fraction_full 0.999
_diffrn_reflns_Laue_measured_fraction_max 0.921
_diffrn_reflns_limit_h_max 11
_diffrn_reflns_limit_h_min -11
_diffrn_reflns_limit_k_max 29
_diffrn_reflns_limit_k_min -29
_diffrn_reflns_limit_l_max 13
_diffrn_reflns_limit_l_min -13
_diffrn_reflns_number 22511
_diffrn_reflns_point_group_measured_fraction_full 0.992
_diffrn_reflns_point_group_measured_fraction_max 0.877
_diffrn_reflns_theta_full 26.500
_diffrn_reflns_theta_max 28.803
_diffrn_reflns_theta_min 2.943
_exptl_absorpt_coefficient_mu 3.496
_exptl_absorpt_correction_T_max 1.00000
_exptl_absorpt_correction_T_min 0.68517
_exptl_absorpt_correction_type multi-scan
_exptl_absorpt_process_details
;
CrysAlisPro, Agilent Technologies,
Version 1.171.35.21 (release 20-01-2012 CrysAlis171 .NET)
(compiled Jan 23 2012,18:06:46)
Empirical absorption correction using spherical harmonics,
 implemented in SCALE3 ABSPACK scaling algorithm.
;
_exptl_crystal_colour red
_exptl_crystal_density_diffrn 1.526
_exptl_crystal_description block
_exptl_crystal_F_000 924
_exptl_crystal_size_max 0.2
_exptl_crystal_size_mid 0.15
_exptl_crystal_size_min 0.15
_refine_diff_density_max 1.338
_refine_diff_density_min -0.916
_refine_diff_density_rms 0.137
_refine_ls_abs_structure_details
;
 Flack x determined using 2291 quotients [(I+)-(I-)]/[(I+)+(I-)]
 (Parsons, Flack and Wagner, Acta Cryst. B69 (2013) 249-259).
;
_refine_ls_abs_structure_Flack 0.420(9)
_refine_ls_extinction_method none
_refine_ls_goodness_of_fit_ref 1.018
_refine_ls_hydrogen_treatment constr
_refine_ls_matrix_type full
_refine_ls_number_parameters 442
_refine_ls_number_reflns 9107
_refine_ls_number_restraints 1
_refine_ls_restrained_S_all 1.018
_refine_ls_R_factor_all 0.0872
_refine_ls_R_factor_gt 0.0550
_refine_ls_shift/su_max 0.000
_refine_ls_shift/su_mean 0.000
_refine_ls_structure_factor_coef Fsqd
_refine_ls_weighting_details 'w=1/[\s^2^(Fo^2^)+(0.0320P)^2^] where P=(Fo^2^+2Fc^2^)/3'
_refine_ls_weighting_scheme calc
_refine_ls_wR_factor_gt 0.0935
_refine_ls_wR_factor_ref 0.1082
_reflns_Friedel_coverage 0.859
_reflns_Friedel_fraction_full 0.986
_reflns_Friedel_fraction_max 0.831
_reflns_number_gt 6766
_reflns_number_total 9107
_reflns_threshold_expression 'I > 2\s(I)'
_cod_data_source_file c6dt01816e2.cif
_cod_data_source_block compl6
_cod_depositor_comments 'Adding full bibliography for 7039773--7039776.cif.'
_cod_database_code 7039775
_shelx_shelxl_version_number 2014/7
_shelx_space_group_comment
;
The symmetry employed for this shelxl refinement is uniquely defined
by the following loop, which should always be used as a source of
symmetry information in preference to the above space-group names.
They are only intended as comments.
;

loop_
_space_group_symop_operation_xyz
'x, y, z'
'-x, y+1/2, -z'

loop_
_atom_site_label
_atom_site_type_symbol
_atom_site_fract_x
_atom_site_fract_y
_atom_site_fract_z
_atom_site_U_iso_or_equiv
_atom_site_adp_type
_atom_site_occupancy
_atom_site_site_symmetry_order
_atom_site_calc_flag
_atom_site_refinement_flags_posn
_atom_site_refinement_flags_adp
Ir1 Ir 0.69586(5) 0.40103(7) 0.33644(4) 0.03173(13) Uani 1 1 d . .
P1 P 0.7013(6) 0.3039(2) 0.3915(5) 0.0377(12) Uani 1 1 d . .
P2 P 0.6494(6) 0.5000(2) 0.3637(5) 0.0352(11) Uani 1 1 d . .
O1 O 0.6042(15) 0.2985(6) 0.5322(12) 0.041(3) Uani 1 1 d . .
C3 C 0.472(2) 0.3487(10) 0.696(2) 0.042(6) Uani 1 1 d . .
F6 F 0.5101(15) 0.5481(5) 0.7680(13) 0.067(3) Uani 1 1 d . .
F4 F 0.3276(16) 0.5028(6) 0.8580(13) 0.074(4) Uani 1 1 d . .
C8 C 0.396(2) 0.5096(8) 0.7436(17) 0.037(4) Uani 1 1 d . .
C4 C 0.4238(12) 0.3985(11) 0.7515(10) 0.037(3) Uani 1 1 d . .
H4 H 0.3718 0.3970 0.8307 0.044 Uiso 1 1 calc R U
C1 C 0.5837(11) 0.4000(12) 0.5105(9) 0.029(2) Uani 1 1 d . .
C10 C 0.579(2) 0.2527(7) 0.2905(17) 0.050(5) Uani 1 1 d . .
C12 C 0.8167(19) 0.5472(7) 0.4147(16) 0.044(4) Uani 1 1 d . .
F5 F 0.2918(15) 0.5369(6) 0.6652(13) 0.082(5) Uani 1 1 d . .
C16 C 0.646(2) 0.2417(8) 0.153(2) 0.073(6) Uani 1 1 d . .
H16A H 0.6665 0.2785 0.1104 0.109 Uiso 1 1 calc R U
H16B H 0.7406 0.2200 0.1638 0.109 Uiso 1 1 calc R U
H16C H 0.5742 0.2197 0.0977 0.109 Uiso 1 1 calc R U
C2 C 0.555(2) 0.3493(8) 0.5813(19) 0.028(4) Uani 1 1 d . .
C11 C 0.497(2) 0.5409(7) 0.2627(16) 0.040(4) Uani 1 1 d . .
C22 C 0.906(2) 0.5117(10) 0.524(2) 0.080(8) Uani 1 1 d . .
H22A H 0.8403 0.5039 0.5965 0.121 Uiso 1 1 calc R U
H22B H 0.9398 0.4753 0.4869 0.121 Uiso 1 1 calc R U
H22C H 0.9938 0.5338 0.5564 0.121 Uiso 1 1 calc R U
C9 C 0.881(2) 0.2676(8) 0.463(2) 0.052(5) Uani 1 1 d . .
C6 C 0.525(2) 0.4515(9) 0.5671(18) 0.034(4) Uani 1 1 d . .
C20 C 0.405(2) 0.5848(8) 0.3452(18) 0.077(6) Uani 1 1 d . .
H20A H 0.4731 0.6144 0.3814 0.116 Uiso 1 1 calc R U
H20B H 0.3269 0.6027 0.2886 0.116 Uiso 1 1 calc R U
H20C H 0.3583 0.5645 0.4169 0.116 Uiso 1 1 calc R U
C17 C 0.429(2) 0.2864(9) 0.269(2) 0.084(8) Uani 1 1 d . .
H17A H 0.4488 0.3230 0.2258 0.126 Uiso 1 1 calc R U
H17B H 0.3586 0.2638 0.2132 0.126 Uiso 1 1 calc R U
H17C H 0.3847 0.2936 0.3535 0.126 Uiso 1 1 calc R U
C14 C 0.992(2) 0.2470(10) 0.3522(19) 0.084(7) Uani 1 1 d . .
H14A H 1.0090 0.2787 0.2916 0.125 Uiso 1 1 calc R U
H14B H 1.0885 0.2351 0.3936 0.125 Uiso 1 1 calc R U
H14C H 0.9467 0.2146 0.3038 0.125 Uiso 1 1 calc R U
C5 C 0.451(2) 0.4537(10) 0.691(2) 0.040(5) Uani 1 1 d . .
O2 O 0.5575(14) 0.5043(6) 0.5069(13) 0.042(3) Uani 1 1 d . .
C15 C 0.856(2) 0.2177(9) 0.557(2) 0.100(8) Uani 1 1 d . .
H15A H 0.8031 0.1866 0.5095 0.150 Uiso 1 1 calc R U
H15B H 0.9534 0.2037 0.5920 0.150 Uiso 1 1 calc R U
H15C H 0.7953 0.2309 0.6287 0.150 Uiso 1 1 calc R U
C23 C 0.767(2) 0.6064(7) 0.478(2) 0.074(6) Uani 1 1 d . .
H23A H 0.7019 0.5989 0.5504 0.111 Uiso 1 1 calc R U
H23B H 0.8572 0.6273 0.5100 0.111 Uiso 1 1 calc R U
H23C H 0.7131 0.6296 0.4110 0.111 Uiso 1 1 calc R U
C18 C 0.547(3) 0.1950(7) 0.3581(18) 0.092(7) Uani 1 1 d . .
H18A H 0.6417 0.1736 0.3720 0.137 Uiso 1 1 calc R U
H18B H 0.5030 0.2022 0.4428 0.137 Uiso 1 1 calc R U
H18C H 0.4770 0.1724 0.3026 0.137 Uiso 1 1 calc R U
F3 F 0.3807(17) 0.2996(6) 0.8874(13) 0.082(4) Uani 1 1 d . .
F1 F 0.5800(17) 0.2638(6) 0.8018(14) 0.089(5) Uani 1 1 d . .
F2 F 0.362(2) 0.2540(6) 0.6959(16) 0.093(4) Uani 1 1 d . .
C7 C 0.452(3) 0.2911(9) 0.773(2) 0.052(6) Uani 1 1 d . .
C19 C 0.562(2) 0.5763(8) 0.1439(18) 0.069(6) Uani 1 1 d . .
H19A H 0.6336 0.6052 0.1782 0.104 Uiso 1 1 calc R U
H19B H 0.6140 0.5501 0.0857 0.104 Uiso 1 1 calc R U
H19C H 0.4794 0.5953 0.0948 0.104 Uiso 1 1 calc R U
C24 C 0.921(2) 0.5597(8) 0.2993(18) 0.063(5) Uani 1 1 d . .
H24A H 0.8648 0.5817 0.2317 0.094 Uiso 1 1 calc R U
H24B H 1.0083 0.5818 0.3316 0.094 Uiso 1 1 calc R U
H24C H 0.9543 0.5234 0.2621 0.094 Uiso 1 1 calc R U
C21 C 0.3852(17) 0.4955(8) 0.2084(17) 0.057(5) Uani 1 1 d . .
H21A H 0.4388 0.4674 0.1563 0.085 Uiso 1 1 calc R U
H21B H 0.3385 0.4760 0.2813 0.085 Uiso 1 1 calc R U
H21C H 0.3071 0.5142 0.1530 0.085 Uiso 1 1 calc R U
C13 C 0.966(3) 0.3166(10) 0.541(2) 0.104(9) Uani 1 1 d . .
H13A H 0.9838 0.3490 0.4827 0.157 Uiso 1 1 calc R U
H13B H 0.9052 0.3293 0.6134 0.157 Uiso 1 1 calc R U
H13C H 1.0632 0.3021 0.5767 0.157 Uiso 1 1 calc R U
C25 C 0.7331(17) 0.4015(12) 0.1114(13) 0.061(4) Uani 1 1 d . .
H25 H 0.6684 0.3714 0.0678 0.073 Uiso 1 1 calc R U
C26 C 0.8562(19) 0.3752(6) 0.1787(14) 0.059(5) Uani 1 1 d . .
H26 H 0.8557 0.3327 0.1647 0.070 Uiso 1 1 calc R U
C27 C 1.0155(14) 0.3991(14) 0.1801(12) 0.065(4) Uani 1 1 d . .
H27A H 1.0661 0.3916 0.2666 0.078 Uiso 1 1 calc R U
H27B H 1.0112 0.4412 0.1670 0.078 Uiso 1 1 calc R U
C30 C 0.965(2) 0.4282(8) -0.1200(18) 0.056(5) Uani 1 1 d . .
H30A H 1.0173 0.4590 -0.0690 0.067 Uiso 1 1 calc R U
H30B H 0.9916 0.4333 -0.2124 0.067 Uiso 1 1 calc R U
C29 C 1.033(2) 0.3703(8) -0.0725(18) 0.059(5) Uani 1 1 d . .
H29A H 1.1078 0.3578 -0.1360 0.070 Uiso 1 1 calc R U
H29B H 0.9518 0.3413 -0.0739 0.070 Uiso 1 1 calc R U
C32 C 0.7406(19) 0.4519(7) 0.0244(14) 0.065(5) Uani 1 1 d . .
H32A H 0.8083 0.4808 0.0669 0.078 Uiso 1 1 calc R U
H32B H 0.6390 0.4692 0.0150 0.078 Uiso 1 1 calc R U
C28 C 1.1116(17) 0.3706(6) 0.0672(14) 0.051(4) Uani 1 1 d . .
H28A H 1.2083 0.3914 0.0629 0.061 Uiso 1 1 calc R U
H28B H 1.1352 0.3305 0.0925 0.061 Uiso 1 1 calc R U
C31 C 0.797(2) 0.4392(7) -0.1135(13) 0.059(4) Uani 1 1 d . .
H31A H 0.7422 0.4051 -0.1488 0.071 Uiso 1 1 calc R U
H31B H 0.7698 0.4720 -0.1713 0.071 Uiso 1 1 calc R U
C36 C 1.167(4) 0.1784(17) 0.016(4) 0.102(11) Uani 1 1 d . .
H36 H 1.2592 0.1988 0.0122 0.122 Uiso 1 1 calc R U
C33 C 0.896(4) 0.1201(15) 0.027(4) 0.093(11) Uani 1 1 d . .
H33 H 0.8028 0.1008 0.0329 0.112 Uiso 1 1 calc R U
C34 C 1.017(6) 0.1037(14) 0.099(4) 0.107(13) Uani 1 1 d . .
H34 H 1.0112 0.0708 0.1536 0.129 Uiso 1 1 calc R U
C38 C 0.912(4) 0.1671(15) -0.059(3) 0.098(10) Uani 1 1 d . .
H38 H 0.8288 0.1792 -0.1128 0.117 Uiso 1 1 calc R U
C35 C 1.155(4) 0.1343(17) 0.097(3) 0.100(10) Uani 1 1 d . .
H35 H 1.2384 0.1233 0.1525 0.120 Uiso 1 1 calc R U
C37 C 1.043(5) 0.1945(13) -0.064(4) 0.108(14) Uani 1 1 d . .
H37 H 1.0517 0.2256 -0.1229 0.129 Uiso 1 1 calc R U

loop_
_atom_site_aniso_label
_atom_site_aniso_U_11
_atom_site_aniso_U_22
_atom_site_aniso_U_33
_atom_site_aniso_U_23
_atom_site_aniso_U_13
_atom_site_aniso_U_12
Ir1 0.0377(3) 0.0274(2) 0.0308(2) 0.0031(5) 0.00948(16) 0.0049(5)
P1 0.054(3) 0.024(2) 0.037(2) 0.0028(18) 0.015(2) 0.007(2)
P2 0.042(3) 0.026(2) 0.038(2) 0.0009(18) 0.011(2) 0.000(2)
O1 0.065(8) 0.021(6) 0.038(6) 0.003(5) 0.019(6) 0.007(5)
C3 0.043(12) 0.034(13) 0.051(14) -0.003(9) 0.012(10) -0.008(9)
F6 0.082(9) 0.037(6) 0.082(8) -0.022(5) 0.021(7) -0.012(6)
F4 0.102(10) 0.058(8) 0.066(8) -0.015(6) 0.042(7) 0.014(7)
C8 0.046(11) 0.040(10) 0.026(8) -0.003(7) 0.006(7) 0.001(8)
C4 0.034(6) 0.045(7) 0.033(6) 0.022(11) 0.011(5) -0.009(12)
C1 0.031(6) 0.023(5) 0.033(5) 0.003(12) 0.000(4) 0.014(11)
C10 0.072(14) 0.028(9) 0.050(10) 0.004(7) 0.007(9) 0.007(9)
C12 0.039(11) 0.052(10) 0.043(9) -0.002(7) -0.001(7) -0.007(8)
F5 0.086(10) 0.069(9) 0.089(9) -0.009(6) 0.003(7) 0.039(7)
C16 0.082(16) 0.062(13) 0.074(13) -0.021(10) -0.001(12) 0.005(11)
C2 0.032(9) 0.026(9) 0.025(9) 0.001(6) -0.008(7) 0.009(7)
C11 0.052(12) 0.028(9) 0.041(9) -0.008(7) 0.001(9) 0.012(8)
C22 0.051(13) 0.09(2) 0.097(19) -0.020(14) -0.038(13) -0.001(12)
C9 0.034(12) 0.055(13) 0.067(14) 0.017(10) 0.003(9) 0.021(9)
C6 0.034(10) 0.039(11) 0.029(9) -0.003(8) 0.010(7) -0.010(7)
C20 0.080(15) 0.080(14) 0.072(12) -0.013(10) 0.003(11) 0.042(11)
C17 0.053(15) 0.089(19) 0.107(19) -0.029(14) -0.029(13) 0.000(12)
C14 0.060(15) 0.124(19) 0.068(14) 0.015(12) 0.012(11) 0.038(13)
C5 0.042(12) 0.048(14) 0.030(10) -0.010(9) 0.011(9) -0.010(9)
O2 0.050(8) 0.030(7) 0.048(7) 0.001(5) 0.018(6) 0.002(5)
C15 0.099(18) 0.107(18) 0.095(17) 0.061(14) 0.028(13) 0.044(14)
C23 0.070(14) 0.037(10) 0.115(17) -0.025(10) 0.016(11) -0.019(9)
C18 0.15(2) 0.054(12) 0.075(13) 0.005(9) 0.015(14) -0.033(13)
F3 0.108(11) 0.079(9) 0.064(8) 0.027(6) 0.057(7) 0.014(7)
F1 0.106(11) 0.080(9) 0.082(9) 0.041(7) 0.030(8) 0.040(8)
F2 0.127(13) 0.057(8) 0.098(10) 0.014(7) 0.026(9) -0.024(9)
C7 0.070(16) 0.043(12) 0.045(11) 0.014(9) 0.014(10) -0.008(11)
C19 0.093(17) 0.069(13) 0.046(10) 0.015(9) 0.010(11) 0.010(11)
C24 0.053(13) 0.056(11) 0.080(14) -0.008(9) 0.018(10) -0.022(9)
C21 0.019(8) 0.071(12) 0.078(13) 0.013(9) -0.011(8) 0.009(8)
C13 0.10(2) 0.11(2) 0.103(18) 0.006(15) -0.040(16) 0.019(15)
C25 0.062(10) 0.056(9) 0.067(8) 0.021(15) 0.019(7) 0.044(14)
C26 0.072(12) 0.057(10) 0.051(9) 0.028(7) 0.050(9) 0.034(8)
C27 0.049(9) 0.091(11) 0.054(8) 0.029(16) -0.002(6) 0.013(17)
C30 0.063(14) 0.061(11) 0.044(10) 0.012(8) 0.014(9) -0.006(10)
C29 0.051(12) 0.063(11) 0.065(13) -0.001(10) 0.036(10) 0.004(9)
C32 0.032(10) 0.104(14) 0.058(10) 0.029(9) 0.004(8) 0.015(9)
C28 0.032(9) 0.065(10) 0.056(10) 0.010(7) 0.003(7) 0.012(7)
C31 0.069(13) 0.072(11) 0.036(8) 0.014(7) 0.005(8) 0.019(9)
C36 0.10(3) 0.12(3) 0.08(2) -0.039(17) 0.017(17) -0.04(2)
C33 0.08(2) 0.09(3) 0.11(3) -0.04(2) 0.049(19) -0.042(19)
C34 0.16(4) 0.055(18) 0.10(2) 0.000(15) 0.02(2) 0.02(2)
C38 0.09(2) 0.09(2) 0.11(2) -0.029(18) -0.017(17) -0.004(17)
C35 0.10(3) 0.12(3) 0.078(18) -0.035(17) -0.009(18) 0.02(2)
C37 0.19(4) 0.046(18) 0.09(3) 0.000(15) 0.04(3) -0.03(2)

loop_
_atom_type_symbol
_atom_type_description
_atom_type_scat_dispersion_real
_atom_type_scat_dispersion_imag
_atom_type_scat_source
C C 0.0033 0.0016 'International Tables Vol C Tables 4.2.6.8 and 6.1.1.4'
H H 0.0000 0.0000 'International Tables Vol C Tables 4.2.6.8 and 6.1.1.4'
O O 0.0106 0.0060 'International Tables Vol C Tables 4.2.6.8 and 6.1.1.4'
F F 0.0171 0.0103 'International Tables Vol C Tables 4.2.6.8 and 6.1.1.4'
P P 0.1023 0.0942 'International Tables Vol C Tables 4.2.6.8 and 6.1.1.4'
Ir Ir -1.4442 7.9887 'International Tables Vol C Tables 4.2.6.8 and 6.1.1.4'

loop_
_geom_angle_atom_site_label_1
_geom_angle_atom_site_label_2
_geom_angle_atom_site_label_3
_geom_angle
C1 Ir1 C26 160.2(7)
C1 Ir1 P1 77.8(8)
C26 Ir1 P1 84.6(4)
C1 Ir1 C25 159.4(5)
C26 Ir1 C25 35.5(5)
P1 Ir1 C25 103.9(7)
C1 Ir1 P2 79.5(8)
C26 Ir1 P2 117.4(4)
P1 Ir1 P2 157.15(10)
C25 Ir1 P2 98.3(7)
O1 P1 C10 96.5(8)
O1 P1 C9 95.2(8)
C10 P1 C9 112.1(8)
O1 P1 Ir1 105.5(5)
C10 P1 Ir1 118.4(5)
C9 P1 Ir1 121.7(7)
O2 P2 C12 97.3(7)
O2 P2 C11 94.6(7)
C12 P2 C11 112.6(8)
O2 P2 Ir1 104.5(5)
C12 P2 Ir1 117.3(6)
C11 P2 Ir1 123.0(5)
C2 O1 P1 115.2(13)
C4 C3 C2 121.3(19)
C4 C3 C7 118(2)
C2 C3 C7 120(2)
F4 C8 F5 104.3(16)
F4 C8 F6 106.0(14)
F5 C8 F6 106.4(16)
F4 C8 C5 112.0(17)
F5 C8 C5 114.9(15)
F6 C8 C5 112.5(17)
C3 C4 C5 121.0(10)
C2 C1 C6 114.5(9)
C2 C1 Ir1 123.5(16)
C6 C1 Ir1 122.0(16)
C18 C10 C17 109.2(18)
C18 C10 C16 110.0(15)
C17 C10 C16 108.0(16)
C18 C10 P1 114.8(13)
C17 C10 P1 103.2(12)
C16 C10 P1 111.2(13)
C24 C12 C22 109.7(17)
C24 C12 C23 109.0(14)
C22 C12 C23 108.0(16)
C24 C12 P2 112.5(11)
C22 C12 P2 104.8(13)
C23 C12 P2 112.8(12)
O1 C2 C3 118.9(18)
O1 C2 C1 117.9(18)
C3 C2 C1 123.1(18)
C21 C11 C20 107.2(16)
C21 C11 C19 109.3(14)
C20 C11 C19 106.5(14)
C21 C11 P2 106.4(11)
C20 C11 P2 113.9(12)
C19 C11 P2 113.3(13)
C15 C9 C13 108.2(18)
C15 C9 C14 109.0(16)
C13 C9 C14 106.4(18)
C15 C9 P1 115.4(14)
C13 C9 P1 104.3(14)
C14 C9 P1 113.1(13)
O2 C6 C1 117.8(17)
O2 C6 C5 117.2(18)
C1 C6 C5 124.5(18)
C6 C5 C4 115.4(18)
C6 C5 C8 120.8(19)
C4 C5 C8 123.7(18)
C6 O2 P2 115.9(13)
F1 C7 F3 107.9(16)
F1 C7 F2 106.9(19)
F3 C7 F2 107.5(18)
F1 C7 C3 113.8(18)
F3 C7 C3 111.9(19)
F2 C7 C3 108.6(17)
C26 C25 C32 125.9(18)
C26 C25 Ir1 69.9(7)
C32 C25 Ir1 127.4(16)
C25 C26 C27 123.3(17)
C25 C26 Ir1 74.5(8)
C27 C26 Ir1 120.4(13)
C26 C27 C28 111.3(17)
C31 C30 C29 120.3(16)
C30 C29 C28 115.9(14)
C25 C32 C31 114.9(15)
C29 C28 C27 115.3(12)
C30 C31 C32 115.4(13)
C35 C36 C37 119(3)
C34 C33 C38 118(3)
C33 C34 C35 121(4)
C37 C38 C33 120(3)
C36 C35 C34 120(3)
C38 C37 C36 121(4)

loop_
_geom_bond_atom_site_label_1
_geom_bond_atom_site_label_2
_geom_bond_distance
Ir1 C1 2.032(9)
Ir1 C26 2.230(12)
Ir1 P1 2.285(5)
Ir1 C25 2.289(12)
Ir1 P2 2.315(5)
P1 O1 1.677(14)
P1 C10 1.852(19)
P1 C9 1.887(18)
P2 O2 1.673(14)
P2 C12 1.866(17)
P2 C11 1.881(18)
O1 C2 1.34(2)
C3 C4 1.34(3)
C3 C2 1.38(3)
C3 C7 1.54(3)
F6 C8 1.34(2)
F4 C8 1.32(2)
C8 F5 1.33(2)
C8 C5 1.47(3)
C4 C5 1.42(3)
C1 C2 1.39(3)
C1 C6 1.41(3)
C10 C18 1.51(2)
C10 C17 1.53(2)
C10 C16 1.54(3)
C12 C24 1.52(2)
C12 C22 1.55(2)
C12 C23 1.56(2)
C11 C21 1.51(2)
C11 C20 1.54(2)
C11 C19 1.56(2)
C9 C15 1.50(2)
C9 C13 1.54(3)
C9 C14 1.57(3)
C6 O2 1.38(2)
C6 C5 1.42(3)
F3 C7 1.34(2)
F1 C7 1.30(2)
F2 C7 1.37(3)
C25 C26 1.380(18)
C25 C32 1.45(2)
C26 C27 1.49(2)
C27 C28 1.58(2)
C30 C31 1.49(2)
C30 C29 1.520(18)
C29 C28 1.53(2)
C32 C31 1.511(19)
C36 C35 1.30(4)
C36 C37 1.37(5)
C33 C34 1.31(4)
C33 C38 1.38(4)
C34 C35 1.39(5)
C38 C37 1.30(4)
